data_2311398
loop_
_publ_author_name
'Then, Li Yee'
'Chidan Kumar, C. S.'
'Kwong, Huey Chong'
'Win, Yip-Foo'
'Mah, Siau Hui'
'Quah, Ching Kheng'
'Naveen, S.'
'Warad, Ismail'

_publ_section_title
;
 Steric repulsion and supra-molecular assemblies <i>via</i> a
 two-dimensional plate by C-H&#x22EF;O hydrogen bonds in two closely
 related 2-(benzo-furan-2-yl)-2-oxoethyl benzoates.
;
_journal_coeditor_code QM2117
_journal_issue 'Pt 8'
_journal_name_full 'Acta crystallographica. Section E, Crystallographic communications'
_journal_page_first 1227
_journal_page_last 1231
_journal_paper_doi 10.1107/S2056989017010556
_journal_volume 73
_journal_year 2017
_chemical_formula_iupac 'C18 H14 O5'
_chemical_formula_moiety 'C18 H14 O5'
_chemical_formula_sum 'C18 H14 O5'
_chemical_formula_weight 310.29
_chemical_name_systematic
;
2-(Benzofuran-2-yl)-2-oxoethyl 2-methoxybenzoate
;
_space_group_crystal_system triclinic
_space_group_IT_number 2
_space_group_name_Hall '-P 1'
_space_group_name_H-M_alt 'P -1'
_atom_sites_solution_hydrogens geom
_audit_creation_method SHELXL-2013
_cell_angle_alpha 83.4300(10)
_cell_angle_beta 71.8080(10)
_cell_angle_gamma 87.2650(10)
_cell_formula_units_Z 2
_cell_length_a 7.4094(3)
_cell_length_b 9.7566(4)
_cell_length_c 10.5832(5)
_cell_measurement_reflns_used 8829
_cell_measurement_temperature 100(2)
_cell_measurement_theta_max 30.17
_cell_measurement_theta_min 2.77
_cell_volume 721.99(5)
_computing_cell_refinement
;
SAINT (Bruker, 2009)
;
_computing_data_collection
;
APEX2 (Bruker, 2009)
;
_computing_data_reduction
;
SAINT (Bruker, 2009)
;
_computing_molecular_graphics
;
SHELXL2013 (Sheldrick, 2015) and Mercury (Macrae <i>et al.</i>,
2006)
;
_computing_publication_material
;
SHELXL2013 (Sheldrick, 2015) and PLATON (Spek, 2009)
;
_computing_structure_refinement
;
SHELXL2013 (Sheldrick, 2015)
;
_computing_structure_solution
;
<i>XS</i> (Sheldrick, 2013)
;
_diffrn_ambient_temperature 100(2)
_diffrn_measured_fraction_theta_full 1.000
_diffrn_measured_fraction_theta_max 0.995
_diffrn_measurement_device_type
;
Bruker APEXII DUO CCD area-detector
;
_diffrn_measurement_method '\f and \w scans'
_diffrn_radiation_monochromator graphite
_diffrn_radiation_source 'fine-focus sealed tube'
_diffrn_radiation_type MoK\a
_diffrn_radiation_wavelength 0.71073
_diffrn_reflns_av_R_equivalents 0.0457
_diffrn_reflns_limit_h_max 10
_diffrn_reflns_limit_h_min -10
_diffrn_reflns_limit_k_max 13
_diffrn_reflns_limit_k_min -13
_diffrn_reflns_limit_l_max 14
_diffrn_reflns_limit_l_min -14
_diffrn_reflns_number 27838
_diffrn_reflns_theta_full 25.242
_diffrn_reflns_theta_max 30.231
_diffrn_reflns_theta_min 2.037
_exptl_absorpt_coefficient_mu 0.105
_exptl_absorpt_correction_T_max 0.9498
_exptl_absorpt_correction_T_min 0.7659
_exptl_absorpt_correction_type multi-scan
_exptl_absorpt_process_details
;
(SADABS; Krause <i>et al.</i>, 2015)
;
_exptl_crystal_colour colourless
_exptl_crystal_density_diffrn 1.427
_exptl_crystal_description block
_exptl_crystal_F_000 324
_exptl_crystal_size_max 0.513
_exptl_crystal_size_mid 0.345
_exptl_crystal_size_min 0.114
_refine_diff_density_max 0.521
_refine_diff_density_min -0.333
_refine_ls_extinction_method none
_refine_ls_goodness_of_fit_ref 1.040
_refine_ls_hydrogen_treatment constr
_refine_ls_matrix_type full
_refine_ls_number_parameters 209
_refine_ls_number_reflns 4286
_refine_ls_number_restraints 0
_refine_ls_restrained_S_all 1.040
_refine_ls_R_factor_all 0.0543
_refine_ls_R_factor_gt 0.0451
_refine_ls_shift/su_max 0.001
_refine_ls_shift/su_mean 0.000
_refine_ls_structure_factor_coef Fsqd
_refine_ls_weighting_details
;
 w=1/[\s^2^(Fo^2^)+(0.0640P)^2^+0.3014P]
 where P=(Fo^2^+2Fc^2^)/3
;
_refine_ls_weighting_scheme calc
_refine_ls_wR_factor_gt 0.1150
_refine_ls_wR_factor_ref 0.1242
_reflns_number_gt 3615
_reflns_number_total 4286
_reflns_threshold_expression 'I > 2\s(I)'
_cod_data_source_file qm2117sup1.cif
_cod_data_source_block II
_cod_database_code 2311398
_shelx_space_group_comment
;
The symmetry employed for this shelxl refinement is uniquely defined
by the following loop, which should always be used as a source of
symmetry information in preference to the above space-group names.
They are only intended as comments.
;
_shelx_estimated_absorpt_t_min 0.948
_shelx_estimated_absorpt_t_max 0.988
_shelxl_version_number 20.13

loop_
_space_group_symop_operation_xyz
'x, y, z'
'-x, -y, -z'

loop_
_atom_site_type_symbol
_atom_site_label
_atom_site_fract_x
_atom_site_fract_y
_atom_site_fract_z
_atom_site_U_iso_or_equiv
_atom_site_adp_type
_atom_site_calc_flag
_atom_site_occupancy
O O1 0.17733(11) 0.47109(8) 0.59014(8) 0.01564(17) Uani d 1
O O2 0.17204(12) 0.66894(8) 0.98339(8) 0.01707(18) Uani d 1
O O3 0.01605(12) 0.62351(9) 0.79953(8) 0.01888(18) Uani d 1
O O4 0.36010(15) 0.60784(11) 1.11020(10) 0.0314(2) Uani d 1
O O5 0.30167(13) 0.95091(9) 0.94102(8) 0.01990(19) Uani d 1
C C1 0.28755(15) 0.38063(11) 0.50676(11) 0.0145(2) Uani d 1
C C2 0.26141(17) 0.34956(13) 0.38921(11) 0.0190(2) Uani d 1
H H2A 0.1620 0.3901 0.3580 0.023 Uiso calc 1
C C3 0.38996(18) 0.25537(13) 0.32014(12) 0.0215(2) Uani d 1
H H3A 0.3782 0.2302 0.2390 0.026 Uiso calc 1
C C4 0.53699(18) 0.19608(13) 0.36640(12) 0.0224(2) Uani d 1
H H4A 0.6229 0.1326 0.3157 0.027 Uiso calc 1
C C5 0.55911(17) 0.22858(13) 0.48483(12) 0.0198(2) Uani d 1
H H5A 0.6583 0.1878 0.5162 0.024 Uiso calc 1
C C6 0.43110(15) 0.32313(11) 0.55666(11) 0.0146(2) Uani d 1
C C7 0.40703(16) 0.38347(11) 0.67825(11) 0.0149(2) Uani d 1
H H7A 0.4830 0.3667 0.7362 0.018 Uiso calc 1
C C8 0.25361(15) 0.46946(11) 0.69393(10) 0.0142(2) Uani d 1
C C9 0.15814(15) 0.55579(11) 0.79978(11) 0.0142(2) Uani d 1
C C10 0.24468(16) 0.55128(11) 0.91227(11) 0.0151(2) Uani d 1
H H10A 0.2093 0.4650 0.9728 0.018 Uiso calc 1
H H10B 0.3849 0.5548 0.8758 0.018 Uiso calc 1
C C11 0.24999(15) 0.68820(12) 1.07844(11) 0.0153(2) Uani d 1
C C12 0.17567(15) 0.81458(11) 1.14463(11) 0.0142(2) Uani d 1
C C13 0.19740(15) 0.94584(12) 1.07249(11) 0.0153(2) Uani d 1
C C14 0.11950(16) 1.06035(12) 1.13868(12) 0.0180(2) Uani d 1
H H14A 0.1303 1.1496 1.0906 0.022 Uiso calc 1
C C15 0.02584(17) 1.04355(13) 1.27532(12) 0.0206(2) Uani d 1
H H15A -0.0280 1.1220 1.3198 0.025 Uiso calc 1
C C16 0.00940(18) 0.91521(13) 1.34781(12) 0.0212(2) Uani d 1
H H16A -0.0537 0.9054 1.4414 0.025 Uiso calc 1
C C17 0.08654(17) 0.80078(12) 1.28184(11) 0.0180(2) Uani d 1
H H17A 0.0782 0.7123 1.3310 0.022 Uiso calc 1
C C18 0.33754(19) 1.08448(13) 0.86819(12) 0.0226(2) Uani d 1
H H18A 0.4241 1.0758 0.7780 0.034 Uiso calc 1
H H18B 0.3955 1.1423 0.9145 0.034 Uiso calc 1
H H18C 0.2176 1.1270 0.8621 0.034 Uiso calc 1

loop_
_atom_site_aniso_label
_atom_site_aniso_U_11
_atom_site_aniso_U_22
_atom_site_aniso_U_33
_atom_site_aniso_U_12
_atom_site_aniso_U_13
_atom_site_aniso_U_23
O1 0.0172(4) 0.0179(4) 0.0137(4) 0.0017(3) -0.0075(3) -0.0026(3)
O2 0.0213(4) 0.0164(4) 0.0176(4) 0.0062(3) -0.0112(3) -0.0062(3)
O3 0.0184(4) 0.0207(4) 0.0198(4) 0.0047(3) -0.0093(3) -0.0037(3)
O4 0.0403(6) 0.0307(5) 0.0362(5) 0.0198(4) -0.0288(5) -0.0166(4)
O5 0.0265(4) 0.0163(4) 0.0143(4) -0.0002(3) -0.0034(3) 0.0007(3)
C1 0.0155(5) 0.0152(5) 0.0129(5) -0.0015(4) -0.0046(4) -0.0013(4)
C2 0.0209(5) 0.0230(6) 0.0147(5) -0.0040(4) -0.0075(4) -0.0013(4)
C3 0.0237(6) 0.0262(6) 0.0153(5) -0.0050(5) -0.0053(4) -0.0056(4)
C4 0.0234(6) 0.0234(6) 0.0201(6) 0.0007(4) -0.0041(4) -0.0086(4)
C5 0.0197(5) 0.0202(5) 0.0201(5) 0.0025(4) -0.0065(4) -0.0046(4)
C6 0.0167(5) 0.0141(5) 0.0129(5) -0.0006(4) -0.0048(4) -0.0007(4)
C7 0.0180(5) 0.0147(5) 0.0128(5) 0.0001(4) -0.0063(4) -0.0004(4)
C8 0.0165(5) 0.0146(5) 0.0125(5) -0.0009(4) -0.0062(4) -0.0005(4)
C9 0.0161(5) 0.0136(5) 0.0133(5) -0.0012(4) -0.0053(4) -0.0003(4)
C10 0.0184(5) 0.0151(5) 0.0132(5) 0.0041(4) -0.0068(4) -0.0035(4)
C11 0.0164(5) 0.0163(5) 0.0145(5) 0.0012(4) -0.0070(4) -0.0017(4)
C12 0.0155(5) 0.0140(5) 0.0144(5) 0.0012(4) -0.0065(4) -0.0025(4)
C13 0.0158(5) 0.0166(5) 0.0143(5) 0.0006(4) -0.0061(4) -0.0014(4)
C14 0.0198(5) 0.0146(5) 0.0206(5) 0.0015(4) -0.0076(4) -0.0023(4)
C15 0.0205(5) 0.0193(5) 0.0225(6) 0.0013(4) -0.0059(4) -0.0072(4)
C16 0.0231(5) 0.0235(6) 0.0153(5) -0.0011(4) -0.0023(4) -0.0050(4)
C17 0.0207(5) 0.0172(5) 0.0160(5) -0.0018(4) -0.0056(4) -0.0008(4)
C18 0.0278(6) 0.0190(5) 0.0197(5) -0.0041(4) -0.0072(5) 0.0042(4)

loop_
_atom_type_symbol
_atom_type_description
_atom_type_scat_dispersion_real
_atom_type_scat_dispersion_imag
_atom_type_scat_source
C C 0.0033 0.0016 'International Tables Vol C Tables 4.2.6.8 and 6.1.1.4'
H H 0.0000 0.0000 'International Tables Vol C Tables 4.2.6.8 and 6.1.1.4'
O O 0.0106 0.0060 'International Tables Vol C Tables 4.2.6.8 and 6.1.1.4'

loop_
_geom_angle_atom_site_label_1
_geom_angle_atom_site_label_2
_geom_angle_atom_site_label_3
_geom_angle
C1 O1 C8 105.39(8)
C11 O2 C10 114.70(8)
C13 O5 C18 116.85(9)
O1 C1 C2 125.19(10)
O1 C1 C6 110.64(9)
C2 C1 C6 124.16(11)
C1 C2 C3 115.56(11)
C1 C2 H2A 122.2
C3 C2 H2A 122.2
C2 C3 C4 122.01(11)
C2 C3 H3A 119.0
C4 C3 H3A 119.0
C5 C4 C3 121.16(11)
C5 C4 H4A 119.4
C3 C4 H4A 119.4
C4 C5 C6 118.01(11)
C4 C5 H5A 121.0
C6 C5 H5A 121.0
C1 C6 C5 119.09(10)
C1 C6 C7 105.80(9)
C5 C6 C7 135.10(11)
C8 C7 C6 106.09(9)
C8 C7 H7A 127.0
C6 C7 H7A 127.0
C7 C8 O1 112.07(9)
C7 C8 C9 131.43(10)
O1 C8 C9 116.50(9)
O3 C9 C8 122.38(10)
O3 C9 C10 122.39(10)
C8 C9 C10 115.20(9)
O2 C10 C9 107.13(8)
O2 C10 H10A 110.3
C9 C10 H10A 110.3
O2 C10 H10B 110.3
C9 C10 H10B 110.3
H10A C10 H10B 108.5
O4 C11 O2 123.18(11)
O4 C11 C12 124.35(10)
O2 C11 C12 112.37(9)
C17 C12 C13 120.00(10)
C17 C12 C11 118.36(10)
C13 C12 C11 121.63(10)
O5 C13 C14 124.76(10)
O5 C13 C12 115.95(10)
C14 C13 C12 119.25(10)
C15 C14 C13 119.68(11)
C15 C14 H14A 120.2
C13 C14 H14A 120.2
C16 C15 C14 121.37(11)
C16 C15 H15A 119.3
C14 C15 H15A 119.3
C15 C16 C17 119.02(11)
C15 C16 H16A 120.5
C17 C16 H16A 120.5
C12 C17 C16 120.59(11)
C12 C17 H17A 119.7
C16 C17 H17A 119.7
O5 C18 H18A 109.5
O5 C18 H18B 109.5
H18A C18 H18B 109.5
O5 C18 H18C 109.5
H18A C18 H18C 109.5
H18B C18 H18C 109.5

loop_
_geom_bond_atom_site_label_1
_geom_bond_atom_site_label_2
_geom_bond_distance
O1 C1 1.3726(13)
O1 C8 1.3817(13)
O2 C11 1.3405(13)
O2 C10 1.4352(13)
O3 C9 1.2165(13)
O4 C11 1.2013(14)
O5 C13 1.3608(13)
O5 C18 1.4278(14)
C1 C2 1.3854(15)
C1 C6 1.3968(15)
C2 C3 1.3862(17)
C2 H2A 0.9500
C3 C4 1.4033(18)
C3 H3A 0.9500
C4 C5 1.3865(17)
C4 H4A 0.9500
C5 C6 1.3983(15)
C5 H5A 0.9500
C6 C7 1.4333(15)
C7 C8 1.3589(15)
C7 H7A 0.9500
C8 C9 1.4591(15)
C9 C10 1.5141(15)
C10 H10A 0.9900
C10 H10B 0.9900
C11 C12 1.4854(15)
C12 C17 1.3885(15)
C12 C13 1.4029(15)
C13 C14 1.3918(15)
C14 C15 1.3891(17)
C14 H14A 0.9500
C15 C16 1.3811(17)
C15 H15A 0.9500
C16 C17 1.3888(16)
C16 H16A 0.9500
C17 H17A 0.9500
C18 H18A 0.9800
C18 H18B 0.9800
C18 H18C 0.9800

loop_
_geom_hbond_atom_site_label_D
_geom_hbond_atom_site_label_H
_geom_hbond_atom_site_label_A
_geom_hbond_site_symmetry_A
_geom_hbond_distance_DH
_geom_hbond_distance_HA
_geom_hbond_distance_DA
_geom_hbond_angle_DHA
_geom_hbond_publ_flag
C2 H2A O3 2_566 0.9500 2.4500 3.2677(15) 145.00 yes
C7 H7A O4 2_667 0.9500 2.3100 3.2352(16) 163.00 yes
C10 H10A O3 2_567 0.9900 2.5500 3.3746(14) 141.00 yes
C10 H10B O4 2_667 0.9900 2.4400 3.2028(17) 134.00 yes
C17 H17A O1 2_567 0.9500 2.5500 3.2730(15) 134.00 yes
C18 H18C Cg3 2_577 0.9800 2.8100 3.6181(16) 141.00 yes

loop_
_geom_torsion_atom_site_label_1
_geom_torsion_atom_site_label_2
_geom_torsion_atom_site_label_3
_geom_torsion_atom_site_label_4
_geom_torsion
C8 O1 C1 C2 179.76(10)
C8 O1 C1 C6 -0.15(12)
O1 C1 C2 C3 179.82(10)
C6 C1 C2 C3 -0.28(17)
C1 C2 C3 C4 -0.22(17)
C2 C3 C4 C5 0.57(19)
C3 C4 C5 C6 -0.42(18)
O1 C1 C6 C5 -179.67(10)
C2 C1 C6 C5 0.42(17)
O1 C1 C6 C7 -0.36(12)
C2 C1 C6 C7 179.73(10)
C4 C5 C6 C1 -0.05(17)
C4 C5 C6 C7 -179.11(12)
C1 C6 C7 C8 0.73(12)
C5 C6 C7 C8 179.88(13)
C6 C7 C8 O1 -0.87(12)
C6 C7 C8 C9 178.16(11)
C1 O1 C8 C7 0.65(12)
C1 O1 C8 C9 -178.54(9)
C7 C8 C9 O3 -177.25(11)
O1 C8 C9 O3 1.74(16)
C7 C8 C9 C10 0.77(17)
O1 C8 C9 C10 179.77(9)
C11 O2 C10 C9 -173.51(9)
O3 C9 C10 O2 -18.82(14)
C8 C9 C10 O2 163.15(9)
C10 O2 C11 O4 -6.03(17)
C10 O2 C11 C12 177.51(9)
O4 C11 C12 C17 -55.50(17)
O2 C11 C12 C17 120.91(11)
O4 C11 C12 C13 123.09(14)
O2 C11 C12 C13 -60.51(14)
C18 O5 C13 C14 2.08(16)
C18 O5 C13 C12 -175.45(10)
C17 C12 C13 O5 174.12(10)
C11 C12 C13 O5 -4.45(15)
C17 C12 C13 C14 -3.55(16)
C11 C12 C13 C14 177.88(10)
O5 C13 C14 C15 -175.85(11)
C12 C13 C14 C15 1.60(17)
C13 C14 C15 C16 0.55(18)
C14 C15 C16 C17 -0.74(19)
C13 C12 C17 C16 3.40(17)
C11 C12 C17 C16 -177.99(10)
C15 C16 C17 C12 -1.25(18)
